data_7132399
loop_
_publ_author_name
'Gridneva, Tatiana'
'Karimata, Ayumu'
'Bansal, Richa'
'Fayzullin, Robert R.'
'Vasylevskyi, Serhii'
'Bruhacs, Andrew'
'Khusnutdinova, Julia R.'

_publ_section_title
;
 Deep-red photoluminescent mechanoresponsive polymers with dynamic
 Cu<sup>I</sup>-arylamide mechanophores.
;
_journal_issue 2
_journal_name_full 'Chemical communications (Cambridge, England)'
_journal_page_first 212
_journal_page_last 215
_journal_paper_doi 10.1039/d3cc04643e
_journal_volume 60
_journal_year 2023
_chemical_formula_moiety 'C56 H48 Cu4 N4 O8, 2(C H2 Cl2)'
_chemical_formula_sum 'C58 H52 Cl4 Cu4 N4 O8'
_chemical_formula_weight 1328.99
_space_group_crystal_system triclinic
_space_group_IT_number 2
_space_group_name_Hall '-P 1'
_space_group_name_H-M_alt 'P -1'
_atom_sites_solution_hydrogens geom
_audit_creation_method SHELXL-2018/3
_audit_update_record
;
2023-07-20 deposited with the CCDC.	2023-11-24 downloaded from the CCDC.
;
_cell_angle_alpha 70.726(4)
_cell_angle_beta 79.185(3)
_cell_angle_gamma 79.171(3)
_cell_formula_units_Z 1
_cell_length_a 10.2104(2)
_cell_length_b 10.7550(5)
_cell_length_c 13.3061(6)
_cell_measurement_reflns_used 18856
_cell_measurement_temperature 100(2)
_cell_measurement_theta_max 79.0760
_cell_measurement_theta_min 3.5220
_cell_volume 1342.23(10)
_computing_cell_refinement 'CrysAlisPro 1.171.42.95a (Rigaku OD, 2023)'
_computing_data_collection 'CrysAlisPro 1.171.42.95a (Rigaku OD, 2023)'
_computing_data_reduction 'CrysAlisPro 1.171.42.95a (Rigaku OD, 2023)'
_computing_molecular_graphics
;
WinGX (Farrugia, 2012); ORTEP-3 (Farrugia, 2012);
PLATON (Spek, 2009); Olex2 (Dolomanov et al., 2009)
;
_computing_publication_material
;
WinGX (Farrugia, 2012); ORTEP-3 (Farrugia, 2012);
PLATON (Spek, 2009); Olex2 (Dolomanov et al., 2009)
;
_computing_structure_refinement 'SHELXL-2018/3 (Sheldrick, 2015)'
_computing_structure_solution 'SHELXT-2018/2 (Sheldrick, 2015)'
_diffrn_ambient_temperature 100(2)
_diffrn_measured_fraction_theta_full 0.982
_diffrn_measured_fraction_theta_max 0.945
_diffrn_measurement_device_type 'Rigaku XtaLAB Pro: Kappa dual offset/far'
_diffrn_measurement_method '\w scans'
_diffrn_radiation_probe x-ray
_diffrn_radiation_type CuK\a
_diffrn_radiation_wavelength 1.54184
_diffrn_reflns_av_R_equivalents 0.0355
_diffrn_reflns_av_unetI/netI 0.0305
_diffrn_reflns_Laue_measured_fraction_full 0.982
_diffrn_reflns_Laue_measured_fraction_max 0.945
_diffrn_reflns_limit_h_max 12
_diffrn_reflns_limit_h_min -12
_diffrn_reflns_limit_k_max 13
_diffrn_reflns_limit_k_min -10
_diffrn_reflns_limit_l_max 16
_diffrn_reflns_limit_l_min -16
_diffrn_reflns_number 20416
_diffrn_reflns_point_group_measured_fraction_full 0.982
_diffrn_reflns_point_group_measured_fraction_max 0.945
_diffrn_reflns_theta_full 67.684
_diffrn_reflns_theta_max 79.928
_diffrn_reflns_theta_min 3.552
_diffrn_source 'microfocus sealed X-ray tube'
_exptl_absorpt_coefficient_mu 4.113
_exptl_absorpt_correction_T_max 1.000
_exptl_absorpt_correction_T_min 0.687
_exptl_absorpt_correction_type gaussian
_exptl_absorpt_process_details
;
CrysAlisPro 1.171.42.95a (Rigaku Oxford Diffraction, 2023).
Numerical absorption correction based on gaussian integration over
a multifaceted crystal model. Empirical absorption correction using
spherical harmonics, frame scaling and detector area scaling,
implemented in SCALE3 ABSPACK scaling algorithm.
;
_exptl_crystal_colour colorless
_exptl_crystal_density_diffrn 1.644
_exptl_crystal_description plank
_exptl_crystal_F_000 676
_exptl_crystal_recrystallization_method dichloromethane/diethylether
_exptl_crystal_size_max 0.112
_exptl_crystal_size_mid 0.048
_exptl_crystal_size_min 0.041
_refine_diff_density_max 0.429
_refine_diff_density_min -0.743
_refine_diff_density_rms 0.071
_refine_ls_extinction_method none
_refine_ls_goodness_of_fit_ref 1.116
_refine_ls_hydrogen_treatment constr
_refine_ls_matrix_type full
_refine_ls_number_parameters 356
_refine_ls_number_reflns 5520
_refine_ls_number_restraints 0
_refine_ls_restrained_S_all 1.116
_refine_ls_R_factor_all 0.0345
_refine_ls_R_factor_gt 0.0330
_refine_ls_shift/su_max 0.001
_refine_ls_shift/su_mean 0.000
_refine_ls_structure_factor_coef Fsqd
_refine_ls_weighting_details 'w=1/[\s^2^(Fo^2^)+(0.0454P)^2^+0.9418P] where P=(Fo^2^+2Fc^2^)/3'
_refine_ls_weighting_scheme calc
_refine_ls_wR_factor_gt 0.0917
_refine_ls_wR_factor_ref 0.0926
_reflns_Friedel_coverage 0.000
_reflns_number_gt 5187
_reflns_number_total 5520
_reflns_threshold_expression 'I > 2\s(I)'
_cod_data_source_file d3cc04643e5.cif
_cod_data_source_block jk1388
_cod_depositor_comments 'Adding full bibliography for 7132392--7132402.cif.'
_cod_database_code 7132399
_shelx_shelxl_version_number 2018/3
_shelx_space_group_comment
;
The symmetry employed for this shelxl refinement is uniquely defined
by the following loop, which should always be used as a source of
symmetry information in preference to the above space-group names.
They are only intended as comments.
;
_shelx_estimated_absorpt_t_min 0.656
_shelx_estimated_absorpt_t_max 0.849

loop_
_space_group_symop_operation_xyz
'x, y, z'
'-x, -y, -z'

loop_
_atom_site_label
_atom_site_type_symbol
_atom_site_fract_x
_atom_site_fract_y
_atom_site_fract_z
_atom_site_U_iso_or_equiv
_atom_site_adp_type
_atom_site_occupancy
_atom_site_site_symmetry_order
_atom_site_calc_flag
_atom_site_refinement_flags_posn
_atom_site_refinement_flags_adp
_atom_site_refinement_flags_occupancy
_atom_site_disorder_assembly
_atom_site_disorder_group
Cu1 Cu 1.09950(3) 0.35203(3) 0.57797(2) 0.01902(9) Uani 1 1 d . . . . .
Cu2 Cu 0.83465(3) 0.43391(3) 0.57711(2) 0.01957(9) Uani 1 1 d . . . . .
O11 O 0.79931(16) -0.21748(15) 0.81393(13) 0.0281(3) Uani 1 1 d . . . . .
O12 O 0.89479(16) 0.33180(16) 1.07998(12) 0.0282(3) Uani 1 1 d . . . . .
O21 O 0.39804(16) 0.62216(17) 0.19689(14) 0.0328(4) Uani 1 1 d . . . . .
O22 O 0.36768(15) 0.94244(15) 0.66032(12) 0.0246(3) Uani 1 1 d . . . . .
N1 N 0.94129(16) 0.29264(17) 0.66871(14) 0.0198(3) Uani 1 1 d . . . . .
N2 N 0.73254(16) 0.58478(17) 0.49235(14) 0.0203(3) Uani 1 1 d . . . . .
C101 C 0.90802(19) 0.16229(19) 0.69495(16) 0.0194(4) Uani 1 1 d . . . . .
C102 C 0.8985(2) 0.0924(2) 0.62534(17) 0.0227(4) Uani 1 1 d . . . . .
H102 H 0.916654 0.130734 0.549690 0.027 Uiso 1 1 calc R U . . .
C103 C 0.8620(2) -0.0339(2) 0.66924(17) 0.0241(4) Uani 1 1 d . . . . .
H103 H 0.856105 -0.083008 0.622960 0.029 Uiso 1 1 calc R U . . .
C104 C 0.8335(2) -0.0914(2) 0.78136(18) 0.0234(4) Uani 1 1 d . . . . .
C105 C 0.8426(2) -0.0225(2) 0.85116(17) 0.0216(4) Uani 1 1 d . . . . .
H105 H 0.823970 -0.060891 0.926773 0.026 Uiso 1 1 calc R U . . .
C106 C 0.88028(18) 0.10557(19) 0.80655(16) 0.0188(4) Uani 1 1 d . . . . .
C107 C 0.89840(18) 0.20236(19) 0.85510(16) 0.0189(4) Uani 1 1 d . . . . .
C108 C 0.88545(19) 0.2024(2) 0.96175(16) 0.0208(4) Uani 1 1 d . . . . .
H108 H 0.861945 0.127038 1.019885 0.025 Uiso 1 1 calc R U . . .
C109 C 0.90798(19) 0.3157(2) 0.97976(16) 0.0218(4) Uani 1 1 d . . . . .
C110 C 0.9474(2) 0.4260(2) 0.89423(18) 0.0236(4) Uani 1 1 d . . . . .
H110 H 0.965443 0.501284 0.908981 0.028 Uiso 1 1 calc R U . . .
C111 C 0.9602(2) 0.4259(2) 0.78913(17) 0.0221(4) Uani 1 1 d . . . . .
H111 H 0.985593 0.500707 0.731187 0.027 Uiso 1 1 calc R U . . .
C112 C 0.93467(18) 0.31311(19) 0.77026(16) 0.0194(4) Uani 1 1 d . . . . .
C113 C 0.7651(2) -0.2772(2) 0.92640(19) 0.0279(4) Uani 1 1 d . . . . .
H11A H 0.737918 -0.364453 0.939486 0.042 Uiso 1 1 calc R U . . .
H11B H 0.690446 -0.220262 0.954231 0.042 Uiso 1 1 calc R U . . .
H11C H 0.843234 -0.287809 0.962894 0.042 Uiso 1 1 calc R U . . .
C114 C 0.8322(2) 0.2345(2) 1.16739(17) 0.0280(4) Uani 1 1 d . . . . .
H11D H 0.743107 0.229725 1.152600 0.042 Uiso 1 1 calc R U . . .
H11E H 0.822613 0.259220 1.233289 0.042 Uiso 1 1 calc R U . . .
H11F H 0.887724 0.147719 1.176503 0.042 Uiso 1 1 calc R U . . .
C201 C 0.65998(19) 0.57994(19) 0.41256(16) 0.0208(4) Uani 1 1 d . . . . .
C202 C 0.6962(2) 0.5049(2) 0.34188(17) 0.0233(4) Uani 1 1 d . . . . .
H202 H 0.778262 0.445850 0.343722 0.028 Uiso 1 1 calc R U . . .
C203 C 0.6102(2) 0.5177(2) 0.26844(18) 0.0245(4) Uani 1 1 d . . . . .
H203 H 0.634016 0.467819 0.219090 0.029 Uiso 1 1 calc R U . . .
C204 C 0.4888(2) 0.6038(2) 0.26671(17) 0.0240(4) Uani 1 1 d . . . . .
C205 C 0.4510(2) 0.6782(2) 0.33815(17) 0.0222(4) Uani 1 1 d . . . . .
H205 H 0.368242 0.736009 0.336960 0.027 Uiso 1 1 calc R U . . .
C206 C 0.53766(19) 0.66561(19) 0.41147(16) 0.0200(4) Uani 1 1 d . . . . .
C207 C 0.53005(19) 0.72547(19) 0.49526(16) 0.0196(4) Uani 1 1 d . . . . .
C208 C 0.43215(19) 0.8183(2) 0.53046(16) 0.0206(4) Uani 1 1 d . . . . .
H208 H 0.353905 0.856102 0.496282 0.025 Uiso 1 1 calc R U . . .
C209 C 0.4541(2) 0.8528(2) 0.61715(16) 0.0217(4) Uani 1 1 d . . . . .
C210 C 0.5690(2) 0.7965(2) 0.66781(17) 0.0228(4) Uani 1 1 d . . . . .
H210 H 0.580398 0.820735 0.727831 0.027 Uiso 1 1 calc R U . . .
C211 C 0.6667(2) 0.7061(2) 0.63221(17) 0.0225(4) Uani 1 1 d . . . . .
H211 H 0.744649 0.668378 0.666791 0.027 Uiso 1 1 calc R U . . .
C212 C 0.64678(19) 0.67238(19) 0.54396(16) 0.0202(4) Uani 1 1 d . . . . .
C213 C 0.4338(2) 0.5561(2) 0.11738(19) 0.0290(4) Uani 1 1 d . . . . .
H21A H 0.362336 0.580191 0.071687 0.043 Uiso 1 1 calc R U . . .
H21B H 0.445583 0.459741 0.152242 0.043 Uiso 1 1 calc R U . . .
H21C H 0.518144 0.582714 0.073254 0.043 Uiso 1 1 calc R U . . .
C214 C 0.2543(2) 1.0090(2) 0.60692(17) 0.0261(4) Uani 1 1 d . . . . .
H21D H 0.284891 1.057444 0.532173 0.039 Uiso 1 1 calc R U . . .
H21E H 0.201781 1.071849 0.643289 0.039 Uiso 1 1 calc R U . . .
H21F H 0.198077 0.943772 0.608466 0.039 Uiso 1 1 calc R U . . .
Cl1 Cl 0.25049(6) 1.14580(6) 0.83501(5) 0.03539(14) Uani 1 1 d . . . . .
Cl2 Cl 0.42731(5) 0.90703(5) 0.93582(5) 0.03285(13) Uani 1 1 d . . . . .
C1 C 0.4189(2) 1.0656(2) 0.83679(19) 0.0304(5) Uani 1 1 d . . . . .
H1A H 0.474782 1.121274 0.852170 0.036 Uiso 1 1 calc R U . . .
H1B H 0.455429 1.054964 0.765275 0.036 Uiso 1 1 calc R U . . .

loop_
_atom_site_aniso_label
_atom_site_aniso_U_11
_atom_site_aniso_U_22
_atom_site_aniso_U_33
_atom_site_aniso_U_23
_atom_site_aniso_U_13
_atom_site_aniso_U_12
Cu1 0.01648(15) 0.02071(16) 0.01952(16) -0.00596(11) -0.00076(11) -0.00370(10)
Cu2 0.01740(15) 0.01972(16) 0.02020(16) -0.00469(11) -0.00189(11) -0.00242(11)
O11 0.0364(8) 0.0211(7) 0.0312(8) -0.0083(6) -0.0090(6) -0.0097(6)
O12 0.0350(8) 0.0330(8) 0.0226(8) -0.0138(6) 0.0020(6) -0.0153(6)
O21 0.0273(8) 0.0401(9) 0.0396(9) -0.0219(8) -0.0145(7) 0.0026(6)
O22 0.0236(7) 0.0261(7) 0.0236(7) -0.0102(6) -0.0016(6) 0.0010(6)
N1 0.0198(8) 0.0186(8) 0.0212(8) -0.0060(6) -0.0019(6) -0.0044(6)
N2 0.0178(8) 0.0212(8) 0.0214(8) -0.0061(6) -0.0019(6) -0.0033(6)
C101 0.0170(8) 0.0194(9) 0.0216(10) -0.0062(7) -0.0023(7) -0.0026(7)
C102 0.0215(9) 0.0275(10) 0.0201(10) -0.0090(8) -0.0043(7) -0.0013(7)
C103 0.0246(10) 0.0256(10) 0.0262(11) -0.0121(8) -0.0071(8) -0.0024(8)
C104 0.0230(10) 0.0195(10) 0.0309(11) -0.0099(8) -0.0071(8) -0.0027(7)
C105 0.0227(9) 0.0202(9) 0.0229(10) -0.0068(8) -0.0040(7) -0.0037(7)
C106 0.0158(8) 0.0208(9) 0.0206(9) -0.0074(7) -0.0019(7) -0.0024(7)
C107 0.0165(8) 0.0188(9) 0.0215(10) -0.0057(7) -0.0016(7) -0.0041(7)
C108 0.0207(9) 0.0220(10) 0.0203(10) -0.0065(7) -0.0012(7) -0.0060(7)
C109 0.0200(9) 0.0273(10) 0.0206(10) -0.0110(8) -0.0013(7) -0.0042(7)
C110 0.0223(9) 0.0232(10) 0.0294(11) -0.0125(8) -0.0023(8) -0.0058(7)
C111 0.0215(9) 0.0193(9) 0.0251(10) -0.0062(8) -0.0002(7) -0.0060(7)
C112 0.0153(8) 0.0214(9) 0.0208(10) -0.0061(7) -0.0008(7) -0.0032(7)
C113 0.0265(10) 0.0219(10) 0.0354(12) -0.0081(9) -0.0028(9) -0.0061(8)
C114 0.0316(11) 0.0317(11) 0.0223(10) -0.0118(9) 0.0015(8) -0.0063(9)
C201 0.0196(9) 0.0202(9) 0.0214(10) -0.0041(7) -0.0016(7) -0.0054(7)
C202 0.0204(9) 0.0217(10) 0.0277(10) -0.0085(8) -0.0011(8) -0.0028(7)
C203 0.0241(10) 0.0252(10) 0.0273(11) -0.0115(8) -0.0021(8) -0.0057(8)
C204 0.0230(10) 0.0256(10) 0.0261(10) -0.0080(8) -0.0066(8) -0.0061(8)
C205 0.0169(9) 0.0229(10) 0.0259(10) -0.0066(8) -0.0023(7) -0.0029(7)
C206 0.0172(9) 0.0207(9) 0.0211(10) -0.0055(7) 0.0016(7) -0.0056(7)
C207 0.0162(8) 0.0210(9) 0.0200(9) -0.0040(7) -0.0003(7) -0.0054(7)
C208 0.0172(9) 0.0215(9) 0.0210(9) -0.0042(7) -0.0012(7) -0.0030(7)
C209 0.0221(9) 0.0204(9) 0.0199(10) -0.0053(8) 0.0029(7) -0.0038(7)
C210 0.0237(10) 0.0255(10) 0.0196(10) -0.0073(8) -0.0016(7) -0.0051(8)
C211 0.0208(9) 0.0242(10) 0.0219(10) -0.0052(8) -0.0041(7) -0.0034(7)
C212 0.0179(9) 0.0190(9) 0.0215(10) -0.0043(7) 0.0005(7) -0.0039(7)
C213 0.0314(11) 0.0315(11) 0.0280(11) -0.0115(9) -0.0077(9) -0.0059(9)
C214 0.0249(10) 0.0257(10) 0.0246(11) -0.0075(8) -0.0023(8) 0.0028(8)
Cl1 0.0377(3) 0.0329(3) 0.0299(3) -0.0078(2) -0.0030(2) 0.0044(2)
Cl2 0.0287(3) 0.0277(3) 0.0401(3) -0.0058(2) -0.0070(2) -0.00497(19)
C1 0.0313(11) 0.0290(11) 0.0294(12) -0.0074(9) -0.0010(9) -0.0068(9)

loop_
_atom_type_symbol
_atom_type_description
_atom_type_scat_dispersion_real
_atom_type_scat_dispersion_imag
_atom_type_scat_source
C C 0.0181 0.0091 'International Tables Vol C Tables 4.2.6.8 and 6.1.1.4'
H H 0.0000 0.0000 'International Tables Vol C Tables 4.2.6.8 and 6.1.1.4'
Cl Cl 0.3639 0.7018 'International Tables Vol C Tables 4.2.6.8 and 6.1.1.4'
Cu Cu -1.9646 0.5888 'International Tables Vol C Tables 4.2.6.8 and 6.1.1.4'
N N 0.0311 0.0180 'International Tables Vol C Tables 4.2.6.8 and 6.1.1.4'
O O 0.0492 0.0322 'International Tables Vol C Tables 4.2.6.8 and 6.1.1.4'

loop_
_geom_angle_atom_site_label_1
_geom_angle_atom_site_label_2
_geom_angle_atom_site_label_3
_geom_angle
_geom_angle_site_symmetry_1
_geom_angle_site_symmetry_3
_geom_angle_publ_flag
N1 Cu1 N2 170.33(7) . 2_766 ?
N1 Cu1 Cu2 137.53(5) . 2_766 ?
N2 Cu1 Cu2 45.94(5) 2_766 2_766 ?
N1 Cu1 Cu2 45.27(5) . . ?
N2 Cu1 Cu2 139.02(5) 2_766 . ?
Cu2 Cu1 Cu2 93.151(12) 2_766 . ?
N2 Cu2 N1 174.73(7) . . ?
N2 Cu2 Cu1 46.80(5) . 2_766 ?
N1 Cu2 Cu1 131.23(5) . 2_766 ?
N2 Cu2 Cu1 133.59(5) . . ?
N1 Cu2 Cu1 45.18(5) . . ?
Cu1 Cu2 Cu1 86.849(13) 2_766 . ?
C104 O11 C113 116.91(17) . . ?
C109 O12 C114 116.60(16) . . ?
C204 O21 C213 117.83(17) . . ?
C209 O22 C214 116.69(16) . . ?
C101 N1 C112 104.32(15) . . ?
C101 N1 Cu1 124.16(13) . . ?
C112 N1 Cu1 109.79(12) . . ?
C101 N1 Cu2 117.53(13) . . ?
C112 N1 Cu2 111.00(12) . . ?
Cu1 N1 Cu2 89.55(7) . . ?
C212 N2 C201 104.76(15) . . ?
C212 N2 Cu2 118.49(13) . . ?
C201 N2 Cu2 123.42(13) . . ?
C212 N2 Cu1 113.17(12) . 2_766 ?
C201 N2 Cu1 108.28(12) . 2_766 ?
Cu2 N2 Cu1 87.26(7) . 2_766 ?
C102 C101 C106 120.60(18) . . ?
C102 C101 N1 128.40(18) . . ?
C106 C101 N1 110.98(17) . . ?
C103 C102 C101 118.39(19) . . ?
C103 C102 H102 120.8 . . ?
C101 C102 H102 120.8 . . ?
C102 C103 C104 121.33(19) . . ?
C102 C103 H103 119.3 . . ?
C104 C103 H103 119.3 . . ?
O11 C104 C105 124.1(2) . . ?
O11 C104 C103 115.21(18) . . ?
C105 C104 C103 120.64(19) . . ?
C104 C105 C106 118.01(19) . . ?
C104 C105 H105 121.0 . . ?
C106 C105 H105 121.0 . . ?
C101 C106 C105 121.02(18) . . ?
C101 C106 C107 106.97(17) . . ?
C105 C106 C107 132.00(19) . . ?
C112 C107 C108 120.59(18) . . ?
C112 C107 C106 106.21(17) . . ?
C108 C107 C106 133.19(18) . . ?
C109 C108 C107 117.88(18) . . ?
C109 C108 H108 121.1 . . ?
C107 C108 H108 121.1 . . ?
O12 C109 C108 124.37(19) . . ?
O12 C109 C110 114.25(18) . . ?
C108 C109 C110 121.38(19) . . ?
C111 C110 C109 120.70(19) . . ?
C111 C110 H110 119.7 . . ?
C109 C110 H110 119.7 . . ?
C110 C111 C112 118.22(19) . . ?
C110 C111 H111 120.9 . . ?
C112 C111 H111 120.9 . . ?
C111 C112 C107 121.20(19) . . ?
C111 C112 N1 127.30(18) . . ?
C107 C112 N1 111.51(17) . . ?
O11 C113 H11A 109.5 . . ?
O11 C113 H11B 109.5 . . ?
H11A C113 H11B 109.5 . . ?
O11 C113 H11C 109.5 . . ?
H11A C113 H11C 109.5 . . ?
H11B C113 H11C 109.5 . . ?
O12 C114 H11D 109.5 . . ?
O12 C114 H11E 109.5 . . ?
H11D C114 H11E 109.5 . . ?
O12 C114 H11F 109.5 . . ?
H11D C114 H11F 109.5 . . ?
H11E C114 H11F 109.5 . . ?
C202 C201 C206 120.86(19) . . ?
C202 C201 N2 128.50(18) . . ?
C206 C201 N2 110.64(17) . . ?
C203 C202 C201 118.75(19) . . ?
C203 C202 H202 120.6 . . ?
C201 C202 H202 120.6 . . ?
C202 C203 C204 120.4(2) . . ?
C202 C203 H203 119.8 . . ?
C204 C203 H203 119.8 . . ?
O21 C204 C205 114.77(19) . . ?
O21 C204 C203 124.11(19) . . ?
C205 C204 C203 121.12(19) . . ?
C204 C205 C206 118.38(19) . . ?
C204 C205 H205 120.8 . . ?
C206 C205 H205 120.8 . . ?
C205 C206 C201 120.42(19) . . ?
C205 C206 C207 132.84(18) . . ?
C201 C206 C207 106.74(17) . . ?
C212 C207 C208 121.22(19) . . ?
C212 C207 C206 106.76(17) . . ?
C208 C207 C206 132.02(18) . . ?
C209 C208 C207 117.44(18) . . ?
C209 C208 H208 121.3 . . ?
C207 C208 H208 121.3 . . ?
O22 C209 C208 124.08(18) . . ?
O22 C209 C210 114.69(18) . . ?
C208 C209 C210 121.23(18) . . ?
C211 C210 C209 121.39(19) . . ?
C211 C210 H210 119.3 . . ?
C209 C210 H210 119.3 . . ?
C210 C211 C212 117.89(18) . . ?
C210 C211 H211 121.1 . . ?
C212 C211 H211 121.1 . . ?
C211 C212 C207 120.77(18) . . ?
C211 C212 N2 128.22(18) . . ?
C207 C212 N2 111.01(18) . . ?
O21 C213 H21A 109.5 . . ?
O21 C213 H21B 109.5 . . ?
H21A C213 H21B 109.5 . . ?
O21 C213 H21C 109.5 . . ?
H21A C213 H21C 109.5 . . ?
H21B C213 H21C 109.5 . . ?
O22 C214 H21D 109.5 . . ?
O22 C214 H21E 109.5 . . ?
H21D C214 H21E 109.5 . . ?
O22 C214 H21F 109.5 . . ?
H21D C214 H21F 109.5 . . ?
H21E C214 H21F 109.5 . . ?
Cl1 C1 Cl2 110.88(12) . . ?
Cl1 C1 H1A 109.5 . . ?
Cl2 C1 H1A 109.5 . . ?
Cl1 C1 H1B 109.5 . . ?
Cl2 C1 H1B 109.5 . . ?
H1A C1 H1B 108.1 . . ?

loop_
_geom_bond_atom_site_label_1
_geom_bond_atom_site_label_2
_geom_bond_distance
_geom_bond_site_symmetry_2
_geom_bond_publ_flag
Cu1 N1 1.9032(17) . ?
Cu1 N2 1.9220(16) 2_766 ?
Cu1 Cu2 2.6334(4) 2_766 ?
Cu1 Cu2 2.6831(4) . ?
Cu2 N2 1.8945(17) . ?
Cu2 N1 1.9062(17) . ?
O11 C104 1.372(3) . ?
O11 C113 1.424(3) . ?
O12 C109 1.379(2) . ?
O12 C114 1.423(3) . ?
O21 C204 1.376(3) . ?
O21 C213 1.418(3) . ?
O22 C209 1.376(2) . ?
O22 C214 1.421(3) . ?
N1 C101 1.419(3) . ?
N1 C112 1.427(3) . ?
N2 C212 1.420(3) . ?
N2 C201 1.423(3) . ?
C101 C102 1.398(3) . ?
C101 C106 1.402(3) . ?
C102 C103 1.382(3) . ?
C102 H102 0.9500 . ?
C103 C104 1.410(3) . ?
C103 H103 0.9500 . ?
C104 C105 1.391(3) . ?
C105 C106 1.404(3) . ?
C105 H105 0.9500 . ?
C106 C107 1.448(3) . ?
C107 C112 1.397(3) . ?
C107 C108 1.401(3) . ?
C108 C109 1.384(3) . ?
C108 H108 0.9500 . ?
C109 C110 1.407(3) . ?
C110 C111 1.380(3) . ?
C110 H110 0.9500 . ?
C111 C112 1.396(3) . ?
C111 H111 0.9500 . ?
C113 H11A 0.9800 . ?
C113 H11B 0.9800 . ?
C113 H11C 0.9800 . ?
C114 H11D 0.9800 . ?
C114 H11E 0.9800 . ?
C114 H11F 0.9800 . ?
C201 C202 1.390(3) . ?
C201 C206 1.405(3) . ?
C202 C203 1.390(3) . ?
C202 H202 0.9500 . ?
C203 C204 1.400(3) . ?
C203 H203 0.9500 . ?
C204 C205 1.393(3) . ?
C205 C206 1.395(3) . ?
C205 H205 0.9500 . ?
C206 C207 1.444(3) . ?
C207 C212 1.399(3) . ?
C207 C208 1.405(3) . ?
C208 C209 1.389(3) . ?
C208 H208 0.9500 . ?
C209 C210 1.399(3) . ?
C210 C211 1.388(3) . ?
C210 H210 0.9500 . ?
C211 C212 1.397(3) . ?
C211 H211 0.9500 . ?
C213 H21A 0.9800 . ?
C213 H21B 0.9800 . ?
C213 H21C 0.9800 . ?
C214 H21D 0.9800 . ?
C214 H21E 0.9800 . ?
C214 H21F 0.9800 . ?
Cl1 C1 1.774(2) . ?
Cl2 C1 1.776(2) . ?
C1 H1A 0.9900 . ?
C1 H1B 0.9900 . ?

loop_
_geom_torsion_atom_site_label_1
_geom_torsion_atom_site_label_2
_geom_torsion_atom_site_label_3
_geom_torsion_atom_site_label_4
_geom_torsion
_geom_torsion_site_symmetry_1
_geom_torsion_site_symmetry_2
_geom_torsion_site_symmetry_3
_geom_torsion_site_symmetry_4
_geom_torsion_publ_flag
Cu1 Cu2 N2 C212 -114.98(16) 2_766 . . . ?
Cu1 Cu2 N2 C212 -118.62(13) . . . . ?
Cu1 Cu2 N2 C201 110.15(16) 2_766 . . . ?
Cu1 Cu2 N2 C201 106.51(14) . . . . ?
Cu1 Cu2 N2 Cu1 -3.65(10) . . . 2_766 ?
C112 N1 C101 C102 179.48(19) . . . . ?
Cu1 N1 C101 C102 -54.0(3) . . . . ?
Cu2 N1 C101 C102 56.1(2) . . . . ?
C112 N1 C101 C106 0.8(2) . . . . ?
Cu1 N1 C101 C106 127.39(15) . . . . ?
Cu2 N1 C101 C106 -122.54(15) . . . . ?
C106 C101 C102 C103 -0.4(3) . . . . ?
N1 C101 C102 C103 -178.94(19) . . . . ?
C101 C102 C103 C104 0.7(3) . . . . ?
C113 O11 C104 C105 3.2(3) . . . . ?
C113 O11 C104 C103 -177.83(17) . . . . ?
C102 C103 C104 O11 -179.66(18) . . . . ?
C102 C103 C104 C105 -0.7(3) . . . . ?
O11 C104 C105 C106 179.26(18) . . . . ?
C103 C104 C105 C106 0.3(3) . . . . ?
C102 C101 C106 C105 0.1(3) . . . . ?
N1 C101 C106 C105 178.89(16) . . . . ?
C102 C101 C106 C107 -179.71(17) . . . . ?
N1 C101 C106 C107 -0.9(2) . . . . ?
C104 C105 C106 C101 -0.1(3) . . . . ?
C104 C105 C106 C107 179.70(19) . . . . ?
C101 C106 C107 C112 0.7(2) . . . . ?
C105 C106 C107 C112 -179.2(2) . . . . ?
C101 C106 C107 C108 -180.0(2) . . . . ?
C105 C106 C107 C108 0.2(4) . . . . ?
C112 C107 C108 C109 0.8(3) . . . . ?
C106 C107 C108 C109 -178.5(2) . . . . ?
C114 O12 C109 C108 -11.1(3) . . . . ?
C114 O12 C109 C110 168.97(18) . . . . ?
C107 C108 C109 O12 177.85(18) . . . . ?
C107 C108 C109 C110 -2.3(3) . . . . ?
O12 C109 C110 C111 -177.77(18) . . . . ?
C108 C109 C110 C111 2.3(3) . . . . ?
C109 C110 C111 C112 -0.8(3) . . . . ?
C110 C111 C112 C107 -0.6(3) . . . . ?
C110 C111 C112 N1 179.68(18) . . . . ?
C108 C107 C112 C111 0.6(3) . . . . ?
C106 C107 C112 C111 -179.92(18) . . . . ?
C108 C107 C112 N1 -179.62(17) . . . . ?
C106 C107 C112 N1 -0.1(2) . . . . ?
C101 N1 C112 C111 179.34(19) . . . . ?
Cu1 N1 C112 C111 44.3(2) . . . . ?
Cu2 N1 C112 C111 -53.1(2) . . . . ?
C101 N1 C112 C107 -0.4(2) . . . . ?
Cu1 N1 C112 C107 -135.47(14) . . . . ?
Cu2 N1 C112 C107 127.10(14) . . . . ?
C212 N2 C201 C202 -177.4(2) . . . . ?
Cu2 N2 C201 C202 -37.5(3) . . . . ?
Cu1 N2 C201 C202 61.6(2) 2_766 . . . ?
C212 N2 C201 C206 2.7(2) . . . . ?
Cu2 N2 C201 C206 142.59(14) . . . . ?
Cu1 N2 C201 C206 -118.34(15) 2_766 . . . ?
C206 C201 C202 C203 1.1(3) . . . . ?
N2 C201 C202 C203 -178.75(19) . . . . ?
C201 C202 C203 C204 -0.7(3) . . . . ?
C213 O21 C204 C205 176.08(19) . . . . ?
C213 O21 C204 C203 -4.1(3) . . . . ?
C202 C203 C204 O21 -179.9(2) . . . . ?
C202 C203 C204 C205 -0.1(3) . . . . ?
O21 C204 C205 C206 -179.82(18) . . . . ?
C203 C204 C205 C206 0.4(3) . . . . ?
C204 C205 C206 C201 0.1(3) . . . . ?
C204 C205 C206 C207 -179.5(2) . . . . ?
C202 C201 C206 C205 -0.9(3) . . . . ?
N2 C201 C206 C205 179.04(17) . . . . ?
C202 C201 C206 C207 178.81(18) . . . . ?
N2 C201 C206 C207 -1.3(2) . . . . ?
C205 C206 C207 C212 178.9(2) . . . . ?
C201 C206 C207 C212 -0.7(2) . . . . ?
C205 C206 C207 C208 -0.7(4) . . . . ?
C201 C206 C207 C208 179.7(2) . . . . ?
C212 C207 C208 C209 -1.6(3) . . . . ?
C206 C207 C208 C209 177.99(19) . . . . ?
C214 O22 C209 C208 -4.4(3) . . . . ?
C214 O22 C209 C210 175.77(18) . . . . ?
C207 C208 C209 O22 179.79(18) . . . . ?
C207 C208 C209 C210 -0.4(3) . . . . ?
O22 C209 C210 C211 -178.89(18) . . . . ?
C208 C209 C210 C211 1.3(3) . . . . ?
C209 C210 C211 C212 -0.2(3) . . . . ?
C210 C211 C212 C207 -1.8(3) . . . . ?
C210 C211 C212 N2 178.91(19) . . . . ?
C208 C207 C212 C211 2.7(3) . . . . ?
C206 C207 C212 C211 -176.95(18) . . . . ?
C208 C207 C212 N2 -177.87(17) . . . . ?
C206 C207 C212 N2 2.5(2) . . . . ?
C201 N2 C212 C211 176.19(19) . . . . ?
Cu2 N2 C212 C211 33.9(3) . . . . ?
Cu1 N2 C212 C211 -66.1(2) 2_766 . . . ?
C201 N2 C212 C207 -3.2(2) . . . . ?
Cu2 N2 C212 C207 -145.46(14) . . . . ?
Cu1 N2 C212 C207 114.57(15) 2_766 . . . ?
